data_7247538
loop_
_publ_author_name
'Barton, Benita'
'Caira, Mino R.'
'Trollip, Danica B.'
'Hosten, Eric C.'

_publ_section_title
;
 The behaviour of tricyclic fused host systems comprising seven-membered
 B-rings in mixed pyridines
;
_journal_issue 45
_journal_name_full CrystEngComm
_journal_page_first 6317
_journal_page_last 6328
_journal_paper_doi 10.1039/D3CE00811H
_journal_volume 25
_journal_year 2023
_chemical_formula_moiety 'C44 H36 N2, 2(C6 H7 N)'
_chemical_formula_sum 'C56 H50 N4'
_chemical_formula_weight 779.00
_chemical_melting_point 336.35
_chemical_name_systematic
;
N,N'-Bis(5-phenyl-5-dibenzo[a,d]cycloheptenyl)ethylenediamine
;
_space_group_crystal_system triclinic
_space_group_IT_number 2
_space_group_name_Hall '-P 1'
_space_group_name_H-M_alt 'P -1'
_atom_sites_solution_hydrogens mixed
_atom_sites_solution_primary dual
_atom_sites_solution_secondary difmap
_audit_creation_method SHELXL-2018/3
_audit_update_record
;
2023-02-10 deposited with the CCDC.	2023-10-20 downloaded from the CCDC.
;
_cell_angle_alpha 108.163(3)
_cell_angle_beta 105.764(2)
_cell_angle_gamma 104.337(2)
_cell_formula_units_Z 1
_cell_length_a 8.7173(6)
_cell_length_b 11.2718(8)
_cell_length_c 12.6826(9)
_cell_measurement_reflns_used 9851
_cell_measurement_temperature 200(2)
_cell_measurement_theta_max 28.30
_cell_measurement_theta_min 2.55
_cell_volume 1061.65(13)
_computing_cell_refinement 'APEX2 v2011.4-1 (Bruker AXS)'
_computing_data_collection 'Bruker Instrument Service v2011.4.0.0'
_computing_data_reduction 'SAINT V7.68A (Bruker AXS, 2009)'
_computing_molecular_graphics 'Ortep-3 for Windows (Farrugia, 2012)'
_computing_publication_material 'PLATON (Spek, 2009) and MERCURY (Macrae, 2008)'
_computing_structure_refinement 'SHELXL-2018/3 (Sheldrick, 2015) and ShelXle (H\"ubschle, 2011)'
_computing_structure_solution 'SHELXT-2018/2 (Sheldrick, 2015)'
_diffrn_ambient_temperature 200(2)
_diffrn_detector_area_resol_mean 8.3333
_diffrn_measured_fraction_theta_full 0.998
_diffrn_measured_fraction_theta_max 0.992
_diffrn_measurement_device_type 'Bruker APEX-II CCD'
_diffrn_measurement_method '\f and \w scans'
_diffrn_radiation_monochromator graphite
_diffrn_radiation_source 'sealed tube'
_diffrn_radiation_type MoK\a
_diffrn_radiation_wavelength 0.71073
_diffrn_reflns_av_R_equivalents 0.0221
_diffrn_reflns_av_unetI/netI 0.0151
_diffrn_reflns_Laue_measured_fraction_full 0.998
_diffrn_reflns_Laue_measured_fraction_max 0.992
_diffrn_reflns_limit_h_max 10
_diffrn_reflns_limit_h_min -11
_diffrn_reflns_limit_k_max 15
_diffrn_reflns_limit_k_min -15
_diffrn_reflns_limit_l_max 16
_diffrn_reflns_limit_l_min -16
_diffrn_reflns_number 33628
_diffrn_reflns_point_group_measured_fraction_full 0.998
_diffrn_reflns_point_group_measured_fraction_max 0.992
_diffrn_reflns_theta_full 25.242
_diffrn_reflns_theta_max 28.375
_diffrn_reflns_theta_min 1.826
_exptl_absorpt_coefficient_mu 0.071
_exptl_absorpt_correction_T_max 1.0000
_exptl_absorpt_correction_T_min 0.9594
_exptl_absorpt_correction_type numerical
_exptl_absorpt_process_details 'SADABS-2008/1 (Bruker AXS)'
_exptl_crystal_colour colourless
_exptl_crystal_density_diffrn 1.218
_exptl_crystal_density_method 'not measured'
_exptl_crystal_description block
_exptl_crystal_F_000 414
_exptl_crystal_recrystallization_method 'Re-crystallisation from solvent: 2-methylpyridine'
_exptl_crystal_size_max 0.780
_exptl_crystal_size_mid 0.745
_exptl_crystal_size_min 0.450
_refine_diff_density_max 0.297
_refine_diff_density_min -0.192
_refine_diff_density_rms 0.035
_refine_ls_extinction_coef 0.034(3)
_refine_ls_extinction_expression Fc^*^=kFc[1+0.001xFc^2^\l^3^/sin(2\q)]^-1/4^
_refine_ls_extinction_method 'SHELXL-2018/3 (Sheldrick 2018)'
_refine_ls_goodness_of_fit_ref 1.029
_refine_ls_hydrogen_treatment mixed
_refine_ls_matrix_type full
_refine_ls_number_parameters 342
_refine_ls_number_reflns 5285
_refine_ls_number_restraints 105
_refine_ls_restrained_S_all 1.021
_refine_ls_R_factor_all 0.0474
_refine_ls_R_factor_gt 0.0392
_refine_ls_shift/su_max 0.000
_refine_ls_shift/su_mean 0.000
_refine_ls_structure_factor_coef Fsqd
_refine_ls_weighting_details 'w=1/[\s^2^(Fo^2^)+(0.0519P)^2^+0.2664P] where P=(Fo^2^+2Fc^2^)/3'
_refine_ls_weighting_scheme calc
_refine_ls_wR_factor_gt 0.1020
_refine_ls_wR_factor_ref 0.1095
_reflns_Friedel_coverage 0.000
_reflns_number_gt 4470
_reflns_number_total 5285
_reflns_threshold_expression 'I > 2\s(I)'
_cod_data_source_file d3ce00811h2.cif
_cod_data_source_block ma049
_cod_depositor_comments 'Adding full bibliography for 7247536--7247540.cif.'
_cod_database_code 7247538
_shelx_shelxl_version_number 2018/3
_shelx_space_group_comment
;
The symmetry employed for this shelxl refinement is uniquely defined
by the following loop, which should always be used as a source of
symmetry information in preference to the above space-group names.
They are only intended as comments.
;
_shelx_estimated_absorpt_t_min 0.947
_shelx_estimated_absorpt_t_max 0.969

loop_
_space_group_symop_operation_xyz
'x, y, z'
'-x, -y, -z'

loop_
_atom_site_label
_atom_site_type_symbol
_atom_site_fract_x
_atom_site_fract_y
_atom_site_fract_z
_atom_site_U_iso_or_equiv
_atom_site_adp_type
_atom_site_occupancy
_atom_site_site_symmetry_order
_atom_site_calc_flag
_atom_site_refinement_flags_posn
_atom_site_refinement_flags_adp
_atom_site_refinement_flags_occupancy
_atom_site_disorder_assembly
_atom_site_disorder_group
N1 N 0.60591(10) 0.15448(8) 0.64177(7) 0.02331(17) Uani 1 1 d . . . . .
C1 C 0.59083(11) 0.20643(9) 0.75964(8) 0.02153(18) Uani 1 1 d . . . . .
C2 C 0.47364(12) 0.02528(9) 0.55259(8) 0.0255(2) Uani 1 1 d . . . . .
H2A H 0.362666 0.036523 0.524591 0.031 Uiso 1 1 calc R U . . .
H2B H 0.460033 -0.040463 0.589215 0.031 Uiso 1 1 calc R U . . .
C3 C 0.57800(13) 0.26095(11) 1.00365(9) 0.0315(2) Uani 1 1 d . . . . .
H3 H 0.510436 0.239748 1.047406 0.038 Uiso 1 1 calc R U . . .
C4 C 0.60627(13) 0.38128(11) 0.99932(9) 0.0313(2) Uani 1 1 d . . . . .
H4 H 0.558748 0.437635 1.041711 0.038 Uiso 1 1 calc R U . . .
C11 C 0.65563(11) 0.13340(9) 0.83577(8) 0.02361(19) Uani 1 1 d . . . . .
C12 C 0.64063(12) 0.15889(10) 0.94780(9) 0.0271(2) Uani 1 1 d . . . . .
C13 C 0.69513(14) 0.08711(11) 1.01370(10) 0.0341(2) Uani 1 1 d . . . . .
H13 H 0.679784 0.100835 1.087358 0.041 Uiso 1 1 calc R U . . .
C14 C 0.77030(14) -0.00269(12) 0.97397(11) 0.0377(3) Uani 1 1 d . . . . .
H14 H 0.807487 -0.049642 1.020106 0.045 Uiso 1 1 calc R U . . .
C15 C 0.79100(14) -0.02371(11) 0.86595(10) 0.0351(2) Uani 1 1 d . . . . .
H15 H 0.845039 -0.083921 0.838698 0.042 Uiso 1 1 calc R U . . .
C16 C 0.73318(12) 0.04276(10) 0.79721(9) 0.0281(2) Uani 1 1 d . . . . .
H16 H 0.746637 0.026269 0.722714 0.034 Uiso 1 1 calc R U . . .
C21 C 0.71007(11) 0.35479(9) 0.82827(8) 0.02351(19) Uani 1 1 d . . . . .
C22 C 0.70283(12) 0.43468(10) 0.93600(9) 0.0275(2) Uani 1 1 d . . . . .
C23 C 0.80010(14) 0.57293(11) 0.99022(10) 0.0347(2) Uani 1 1 d . . . . .
H23 H 0.789118 0.628078 1.059522 0.042 Uiso 1 1 calc R U . . .
C24 C 0.91087(14) 0.63009(11) 0.94505(11) 0.0394(3) Uani 1 1 d . . . . .
H24 H 0.975641 0.723581 0.982769 0.047 Uiso 1 1 calc R U . . .
C25 C 0.92660(14) 0.54963(11) 0.84409(11) 0.0375(3) Uani 1 1 d . . . . .
H25 H 1.006570 0.587335 0.814483 0.045 Uiso 1 1 calc R U . . .
C26 C 0.82609(12) 0.41391(10) 0.78566(9) 0.0294(2) Uani 1 1 d . . . . .
H26 H 0.836623 0.360438 0.715411 0.035 Uiso 1 1 calc R U . . .
C31 C 0.40285(11) 0.19170(9) 0.73832(8) 0.02375(19) Uani 1 1 d . . . . .
C32 C 0.34192(13) 0.28235(10) 0.70444(9) 0.0303(2) Uani 1 1 d . . . . .
H32 H 0.419307 0.357446 0.703256 0.036 Uiso 1 1 calc R U . . .
C33 C 0.16975(14) 0.26510(13) 0.67226(11) 0.0396(3) Uani 1 1 d . . . . .
H33 H 0.130764 0.328511 0.649777 0.048 Uiso 1 1 calc R U . . .
C34 C 0.05493(14) 0.15620(13) 0.67278(12) 0.0427(3) Uani 1 1 d . . . . .
H34 H -0.062729 0.144536 0.651217 0.051 Uiso 1 1 calc R U . . .
C35 C 0.11338(14) 0.06464(13) 0.70502(11) 0.0406(3) Uani 1 1 d . . . . .
H35 H 0.035186 -0.010757 0.705229 0.049 Uiso 1 1 calc R U . . .
C36 C 0.28605(13) 0.08162(11) 0.73730(9) 0.0311(2) Uani 1 1 d . . . . .
H36 H 0.324264 0.017393 0.758803 0.037 Uiso 1 1 calc R U . . .
H1 H 0.6000(16) 0.2160(13) 0.6102(11) 0.033(3) Uiso 1 1 d . . . . .
C41 C 0.6533(4) 0.3280(2) 0.4066(2) 0.0452(6) Uani 0.581(4) 1 d D . P A 1
N4 N 0.5558(16) 0.2995(17) 0.4667(12) 0.0485(14) Uani 0.581(4) 1 d D . P A 1
C42 C 0.4031(5) 0.3116(3) 0.4361(2) 0.0513(7) Uani 0.581(4) 1 d D . P A 1
H42 H 0.332433 0.290401 0.477993 0.062 Uiso 0.581(4) 1 calc R U P A 1
C43 C 0.3421(4) 0.3532(2) 0.3471(2) 0.0532(7) Uani 0.581(4) 1 d D . P A 1
H43 H 0.232831 0.361042 0.328655 0.064 Uiso 0.581(4) 1 calc R U P A 1
C44 C 0.4434(5) 0.3830(4) 0.2862(3) 0.0541(9) Uani 0.581(4) 1 d D . P A 1
H44 H 0.405487 0.412295 0.224588 0.065 Uiso 0.581(4) 1 calc R U P A 1
C45 C 0.5995(6) 0.3701(4) 0.3149(3) 0.0492(9) Uani 0.581(4) 1 d D . P A 1
H45 H 0.670859 0.389641 0.272976 0.059 Uiso 0.581(4) 1 calc R U P A 1
C46 C 0.8230(5) 0.3126(4) 0.4423(4) 0.0708(10) Uani 0.581(4) 1 d D . P A 1
H46A H 0.809743 0.230246 0.455750 0.106 Uiso 0.581(4) 1 calc R U P A 1
H46B H 0.903543 0.389760 0.516275 0.106 Uiso 0.581(4) 1 calc R U P A 1
H46C H 0.867011 0.307693 0.378308 0.106 Uiso 0.581(4) 1 calc R U P A 1
C51 C 0.4768(5) 0.3340(3) 0.3946(3) 0.0487(10) Uani 0.419(4) 1 d D . P A 2
N5 N 0.586(2) 0.301(3) 0.4658(18) 0.052(2) Uani 0.419(4) 1 d D . P A 2
C52 C 0.7371(7) 0.3130(5) 0.4556(4) 0.0615(11) Uani 0.419(4) 1 d D . P A 2
H52 H 0.814028 0.287813 0.505164 0.074 Uiso 0.419(4) 1 calc R U P A 2
C53 C 0.7886(6) 0.3597(4) 0.3782(3) 0.0680(13) Uani 0.419(4) 1 d D . P A 2
H53 H 0.898503 0.368512 0.375350 0.082 Uiso 0.419(4) 1 calc R U P A 2
C54 C 0.6746(8) 0.3934(5) 0.3048(4) 0.0662(15) Uani 0.419(4) 1 d D . P A 2
H54 H 0.704266 0.425746 0.249575 0.079 Uiso 0.419(4) 1 calc R U P A 2
C55 C 0.5198(10) 0.3795(5) 0.3127(5) 0.0584(17) Uani 0.419(4) 1 d D . P A 2
H55 H 0.439773 0.401225 0.261717 0.070 Uiso 0.419(4) 1 calc R U P A 2
C56 C 0.3101(7) 0.3197(4) 0.4068(4) 0.0664(12) Uani 0.419(4) 1 d D . P A 2
H56A H 0.228136 0.316209 0.334504 0.100 Uiso 0.419(4) 1 calc R U P A 2
H56B H 0.324255 0.396573 0.476747 0.100 Uiso 0.419(4) 1 calc R U P A 2
H56C H 0.267245 0.236930 0.417372 0.100 Uiso 0.419(4) 1 calc R U P A 2

loop_
_atom_site_aniso_label
_atom_site_aniso_U_11
_atom_site_aniso_U_22
_atom_site_aniso_U_33
_atom_site_aniso_U_23
_atom_site_aniso_U_13
_atom_site_aniso_U_12
N1 0.0229(4) 0.0238(4) 0.0189(4) 0.0071(3) 0.0072(3) 0.0045(3)
C1 0.0197(4) 0.0226(4) 0.0195(4) 0.0074(3) 0.0068(3) 0.0053(3)
C2 0.0220(4) 0.0265(5) 0.0211(4) 0.0059(4) 0.0066(3) 0.0043(3)
C3 0.0306(5) 0.0394(6) 0.0232(5) 0.0117(4) 0.0118(4) 0.0099(4)
C4 0.0320(5) 0.0354(5) 0.0227(4) 0.0067(4) 0.0101(4) 0.0127(4)
C11 0.0190(4) 0.0236(4) 0.0233(4) 0.0095(3) 0.0049(3) 0.0033(3)
C12 0.0234(4) 0.0288(5) 0.0250(4) 0.0117(4) 0.0071(4) 0.0046(4)
C13 0.0309(5) 0.0394(6) 0.0296(5) 0.0194(4) 0.0081(4) 0.0060(4)
C14 0.0320(5) 0.0371(6) 0.0414(6) 0.0237(5) 0.0049(4) 0.0084(4)
C15 0.0294(5) 0.0305(5) 0.0415(6) 0.0147(5) 0.0073(4) 0.0112(4)
C16 0.0247(4) 0.0273(5) 0.0276(5) 0.0091(4) 0.0072(4) 0.0074(4)
C21 0.0201(4) 0.0235(4) 0.0224(4) 0.0082(3) 0.0043(3) 0.0062(3)
C22 0.0256(4) 0.0278(5) 0.0235(4) 0.0077(4) 0.0049(4) 0.0091(4)
C23 0.0339(5) 0.0281(5) 0.0287(5) 0.0037(4) 0.0040(4) 0.0087(4)
C24 0.0319(5) 0.0254(5) 0.0410(6) 0.0069(4) 0.0020(5) 0.0001(4)
C25 0.0273(5) 0.0334(5) 0.0425(6) 0.0150(5) 0.0101(4) 0.0001(4)
C26 0.0240(4) 0.0293(5) 0.0295(5) 0.0107(4) 0.0085(4) 0.0047(4)
C31 0.0205(4) 0.0269(4) 0.0196(4) 0.0069(3) 0.0068(3) 0.0061(3)
C32 0.0254(5) 0.0311(5) 0.0328(5) 0.0129(4) 0.0095(4) 0.0095(4)
C33 0.0293(5) 0.0439(6) 0.0473(6) 0.0203(5) 0.0111(5) 0.0176(5)
C34 0.0224(5) 0.0544(7) 0.0482(7) 0.0192(6) 0.0122(5) 0.0125(5)
C35 0.0241(5) 0.0456(6) 0.0480(7) 0.0206(5) 0.0141(5) 0.0040(4)
C36 0.0247(5) 0.0336(5) 0.0337(5) 0.0157(4) 0.0106(4) 0.0063(4)
C41 0.0593(15) 0.0301(10) 0.0348(11) 0.0124(8) 0.0076(11) 0.0101(10)
N4 0.071(4) 0.040(2) 0.035(2) 0.0196(16) 0.015(2) 0.021(3)
C42 0.0714(19) 0.0447(13) 0.0361(13) 0.0162(11) 0.0172(13) 0.0221(13)
C43 0.0666(16) 0.0391(12) 0.0442(13) 0.0145(10) 0.0073(12) 0.0217(11)
C44 0.074(2) 0.0342(12) 0.0383(17) 0.0203(12) 0.0010(16) 0.0087(16)
C45 0.063(3) 0.0406(17) 0.0324(14) 0.0159(11) 0.0109(18) 0.0073(19)
C46 0.061(2) 0.0664(19) 0.078(2) 0.0320(17) 0.0147(17) 0.0219(17)
C51 0.076(2) 0.0258(13) 0.0299(14) 0.0079(11) 0.0123(15) 0.0085(14)
N5 0.074(5) 0.046(3) 0.042(3) 0.028(3) 0.021(3) 0.018(4)
C52 0.073(3) 0.065(2) 0.052(2) 0.0323(19) 0.023(2) 0.023(2)
C53 0.083(3) 0.060(2) 0.047(2) 0.0157(17) 0.0293(19) 0.005(2)
C54 0.096(4) 0.050(2) 0.0276(17) 0.0127(15) 0.019(2) -0.005(2)
C55 0.094(6) 0.036(2) 0.035(3) 0.0177(18) 0.013(4) 0.015(4)
C56 0.083(3) 0.050(2) 0.048(2) 0.0112(18) 0.011(2) 0.023(2)

loop_
_atom_type_symbol
_atom_type_description
_atom_type_scat_dispersion_real
_atom_type_scat_dispersion_imag
_atom_type_scat_source
C C 0.0033 0.0016 'International Tables Vol C Tables 4.2.6.8 and 6.1.1.4'
H H 0.0000 0.0000 'International Tables Vol C Tables 4.2.6.8 and 6.1.1.4'
N N 0.0061 0.0033 'International Tables Vol C Tables 4.2.6.8 and 6.1.1.4'

loop_
_geom_angle_atom_site_label_1
_geom_angle_atom_site_label_2
_geom_angle_atom_site_label_3
_geom_angle
_geom_angle_site_symmetry_1
_geom_angle_site_symmetry_3
_geom_angle_publ_flag
C2 N1 C1 116.13(7) . . ?
C2 N1 H1 107.3(8) . . ?
C1 N1 H1 107.3(8) . . ?
N1 C1 C11 110.34(7) . . ?
N1 C1 C21 108.34(7) . . ?
C11 C1 C21 106.12(7) . . ?
N1 C1 C31 108.59(7) . . ?
C11 C1 C31 112.55(7) . . ?
C21 C1 C31 110.81(7) . . ?
N1 C2 C2 109.06(9) . 2_656 ?
N1 C2 H2A 109.9 . . ?
C2 C2 H2A 109.9 2_656 . ?
N1 C2 H2B 109.9 . . ?
C2 C2 H2B 109.9 2_656 . ?
H2A C2 H2B 108.3 . . ?
C4 C3 C12 126.54(9) . . ?
C4 C3 H3 116.7 . . ?
C12 C3 H3 116.7 . . ?
C3 C4 C22 126.56(9) . . ?
C3 C4 H4 116.7 . . ?
C22 C4 H4 116.7 . . ?
C16 C11 C12 118.55(9) . . ?
C16 C11 C1 121.20(8) . . ?
C12 C11 C1 120.24(8) . . ?
C13 C12 C11 119.11(9) . . ?
C13 C12 C3 116.97(9) . . ?
C11 C12 C3 123.87(9) . . ?
C14 C13 C12 121.53(10) . . ?
C14 C13 H13 119.2 . . ?
C12 C13 H13 119.2 . . ?
C13 C14 C15 119.21(10) . . ?
C13 C14 H14 120.4 . . ?
C15 C14 H14 120.4 . . ?
C14 C15 C16 120.38(10) . . ?
C14 C15 H15 119.8 . . ?
C16 C15 H15 119.8 . . ?
C15 C16 C11 121.13(10) . . ?
C15 C16 H16 119.4 . . ?
C11 C16 H16 119.4 . . ?
C26 C21 C22 118.33(9) . . ?
C26 C21 C1 121.37(8) . . ?
C22 C21 C1 120.29(8) . . ?
C23 C22 C21 119.08(9) . . ?
C23 C22 C4 117.11(9) . . ?
C21 C22 C4 123.72(9) . . ?
C24 C23 C22 121.48(10) . . ?
C24 C23 H23 119.3 . . ?
C22 C23 H23 119.3 . . ?
C23 C24 C25 119.18(10) . . ?
C23 C24 H24 120.4 . . ?
C25 C24 H24 120.4 . . ?
C24 C25 C26 120.41(10) . . ?
C24 C25 H25 119.8 . . ?
C26 C25 H25 119.8 . . ?
C25 C26 C21 121.24(10) . . ?
C25 C26 H26 119.4 . . ?
C21 C26 H26 119.4 . . ?
C32 C31 C36 118.10(9) . . ?
C32 C31 C1 119.12(8) . . ?
C36 C31 C1 122.30(9) . . ?
C31 C32 C33 121.14(10) . . ?
C31 C32 H32 119.4 . . ?
C33 C32 H32 119.4 . . ?
C34 C33 C32 120.35(11) . . ?
C34 C33 H33 119.8 . . ?
C32 C33 H33 119.8 . . ?
C35 C34 C33 119.12(10) . . ?
C35 C34 H34 120.4 . . ?
C33 C34 H34 120.4 . . ?
C34 C35 C36 120.68(10) . . ?
C34 C35 H35 119.7 . . ?
C36 C35 H35 119.7 . . ?
C31 C36 C35 120.60(10) . . ?
C31 C36 H36 119.7 . . ?
C35 C36 H36 119.7 . . ?
N4 C41 C45 121.7(5) . . ?
N4 C41 C46 116.5(5) . . ?
C45 C41 C46 121.8(3) . . ?
C41 N4 C42 117.8(6) . . ?
N4 C42 C43 123.7(5) . . ?
N4 C42 H42 118.1 . . ?
C43 C42 H42 118.1 . . ?
C44 C43 C42 118.2(3) . . ?
C44 C43 H43 120.9 . . ?
C42 C43 H43 120.9 . . ?
C45 C44 C43 119.3(3) . . ?
C45 C44 H44 120.4 . . ?
C43 C44 H44 120.4 . . ?
C44 C45 C41 119.4(4) . . ?
C44 C45 H45 120.3 . . ?
C41 C45 H45 120.3 . . ?
C41 C46 H46A 109.5 . . ?
C41 C46 H46B 109.5 . . ?
H46A C46 H46B 109.5 . . ?
C41 C46 H46C 109.5 . . ?
H46A C46 H46C 109.5 . . ?
H46B C46 H46C 109.5 . . ?
N5 C51 C55 120.7(7) . . ?
N5 C51 C56 117.2(7) . . ?
C55 C51 C56 122.1(5) . . ?
C52 N5 C51 117.8(9) . . ?
N5 C52 C53 124.4(7) . . ?
N5 C52 H52 117.8 . . ?
C53 C52 H52 117.8 . . ?
C52 C53 C54 117.4(5) . . ?
C52 C53 H53 121.3 . . ?
C54 C53 H53 121.3 . . ?
C55 C54 C53 119.0(5) . . ?
C55 C54 H54 120.5 . . ?
C53 C54 H54 120.5 . . ?
C54 C55 C51 120.7(6) . . ?
C54 C55 H55 119.7 . . ?
C51 C55 H55 119.7 . . ?
C51 C56 H56A 109.5 . . ?
C51 C56 H56B 109.5 . . ?
H56A C56 H56B 109.5 . . ?
C51 C56 H56C 109.5 . . ?
H56A C56 H56C 109.5 . . ?
H56B C56 H56C 109.5 . . ?

loop_
_geom_bond_atom_site_label_1
_geom_bond_atom_site_label_2
_geom_bond_distance
_geom_bond_site_symmetry_2
_geom_bond_publ_flag
N1 C2 1.4705(12) . ?
N1 C1 1.4812(11) . ?
N1 H1 0.907(13) . ?
C1 C11 1.5357(12) . ?
C1 C21 1.5410(12) . ?
C1 C31 1.5435(12) . ?
C2 C2 1.5179(18) 2_656 ?
C2 H2A 0.9900 . ?
C2 H2B 0.9900 . ?
C3 C4 1.3385(16) . ?
C3 C12 1.4617(15) . ?
C3 H3 0.9500 . ?
C4 C22 1.4607(14) . ?
C4 H4 0.9500 . ?
C11 C16 1.3965(13) . ?
C11 C12 1.4084(13) . ?
C12 C13 1.4054(14) . ?
C13 C14 1.3775(17) . ?
C13 H13 0.9500 . ?
C14 C15 1.3852(17) . ?
C14 H14 0.9500 . ?
C15 C16 1.3896(14) . ?
C15 H15 0.9500 . ?
C16 H16 0.9500 . ?
C21 C26 1.3953(13) . ?
C21 C22 1.4104(13) . ?
C22 C23 1.4075(14) . ?
C23 C24 1.3778(17) . ?
C23 H23 0.9500 . ?
C24 C25 1.3835(17) . ?
C24 H24 0.9500 . ?
C25 C26 1.3906(15) . ?
C25 H25 0.9500 . ?
C26 H26 0.9500 . ?
C31 C32 1.3890(14) . ?
C31 C36 1.3906(14) . ?
C32 C33 1.3892(14) . ?
C32 H32 0.9500 . ?
C33 C34 1.3816(18) . ?
C33 H33 0.9500 . ?
C34 C35 1.3792(18) . ?
C34 H34 0.9500 . ?
C35 C36 1.3941(14) . ?
C35 H35 0.9500 . ?
C36 H36 0.9500 . ?
C41 N4 1.333(10) . ?
C41 C45 1.398(5) . ?
C41 C46 1.495(4) . ?
N4 C42 1.336(12) . ?
C42 C43 1.380(4) . ?
C42 H42 0.9500 . ?
C43 C44 1.370(5) . ?
C43 H43 0.9500 . ?
C44 C45 1.367(5) . ?
C44 H44 0.9500 . ?
C45 H45 0.9500 . ?
C46 H46A 0.9800 . ?
C46 H46B 0.9800 . ?
C46 H46C 0.9800 . ?
C51 N5 1.337(13) . ?
C51 C55 1.389(6) . ?
C51 C56 1.479(7) . ?
N5 C52 1.333(16) . ?
C52 C53 1.374(6) . ?
C52 H52 0.9500 . ?
C53 C54 1.379(7) . ?
C53 H53 0.9500 . ?
C54 C55 1.355(8) . ?
C54 H54 0.9500 . ?
C55 H55 0.9500 . ?
C56 H56A 0.9800 . ?
C56 H56B 0.9800 . ?
C56 H56C 0.9800 . ?

loop_
_geom_hbond_atom_site_label_D
_geom_hbond_atom_site_label_H
_geom_hbond_atom_site_label_A
_geom_hbond_distance_DH
_geom_hbond_distance_HA
_geom_hbond_distance_DA
_geom_hbond_angle_DHA
_geom_hbond_site_symmetry_A
_geom_hbond_publ_flag
N1 H1 N4 0.907(13) 2.283(16) 3.143(9) 158.2(12) . yes
N1 H1 N5 0.907(13) 2.303(17) 3.154(12) 156.1(13) . yes
C16 H16 N1 0.95 2.40 2.7846(13) 104 . yes
C26 H26 N1 0.95 2.37 2.7488(13) 103 . yes

loop_
_geom_torsion_atom_site_label_1
_geom_torsion_atom_site_label_2
_geom_torsion_atom_site_label_3
_geom_torsion_atom_site_label_4
_geom_torsion
_geom_torsion_site_symmetry_1
_geom_torsion_site_symmetry_2
_geom_torsion_site_symmetry_3
_geom_torsion_site_symmetry_4
_geom_torsion_publ_flag
C2 N1 C1 C11 78.04(9) . . . . ?
C2 N1 C1 C21 -166.17(7) . . . . ?
C2 N1 C1 C31 -45.75(10) . . . . ?
C1 N1 C2 C2 -169.37(9) . . . 2_656 ?
C12 C3 C4 C22 1.27(17) . . . . ?
N1 C1 C11 C16 6.35(11) . . . . ?
C21 C1 C11 C16 -110.82(9) . . . . ?
C31 C1 C11 C16 127.82(9) . . . . ?
N1 C1 C11 C12 -174.88(8) . . . . ?
C21 C1 C11 C12 67.96(10) . . . . ?
C31 C1 C11 C12 -53.41(11) . . . . ?
C16 C11 C12 C13 -3.53(13) . . . . ?
C1 C11 C12 C13 177.66(8) . . . . ?
C16 C11 C12 C3 173.64(9) . . . . ?
C1 C11 C12 C3 -5.17(14) . . . . ?
C4 C3 C12 C13 140.85(11) . . . . ?
C4 C3 C12 C11 -36.38(16) . . . . ?
C11 C12 C13 C14 3.18(15) . . . . ?
C3 C12 C13 C14 -174.18(10) . . . . ?
C12 C13 C14 C15 -0.68(16) . . . . ?
C13 C14 C15 C16 -1.42(16) . . . . ?
C14 C15 C16 C11 0.99(15) . . . . ?
C12 C11 C16 C15 1.52(14) . . . . ?
C1 C11 C16 C15 -179.69(9) . . . . ?
N1 C1 C21 C26 -8.61(12) . . . . ?
C11 C1 C21 C26 109.89(9) . . . . ?
C31 C1 C21 C26 -127.64(9) . . . . ?
N1 C1 C21 C22 170.79(8) . . . . ?
C11 C1 C21 C22 -70.72(10) . . . . ?
C31 C1 C21 C22 51.76(11) . . . . ?
C26 C21 C22 C23 5.98(14) . . . . ?
C1 C21 C22 C23 -173.44(9) . . . . ?
C26 C21 C22 C4 -170.67(9) . . . . ?
C1 C21 C22 C4 9.91(14) . . . . ?
C3 C4 C22 C23 -144.47(11) . . . . ?
C3 C4 C22 C21 32.25(16) . . . . ?
C21 C22 C23 C24 -4.56(15) . . . . ?
C4 C22 C23 C24 172.32(10) . . . . ?
C22 C23 C24 C25 0.04(17) . . . . ?
C23 C24 C25 C26 2.96(17) . . . . ?
C24 C25 C26 C21 -1.39(17) . . . . ?
C22 C21 C26 C25 -3.12(15) . . . . ?
C1 C21 C26 C25 176.29(9) . . . . ?
N1 C1 C31 C32 -77.10(10) . . . . ?
C11 C1 C31 C32 160.44(8) . . . . ?
C21 C1 C31 C32 41.78(11) . . . . ?
N1 C1 C31 C36 94.80(10) . . . . ?
C11 C1 C31 C36 -27.67(12) . . . . ?
C21 C1 C31 C36 -146.32(9) . . . . ?
C36 C31 C32 C33 1.03(15) . . . . ?
C1 C31 C32 C33 173.26(9) . . . . ?
C31 C32 C33 C34 -0.34(18) . . . . ?
C32 C33 C34 C35 -0.35(19) . . . . ?
C33 C34 C35 C36 0.31(19) . . . . ?
C32 C31 C36 C35 -1.05(15) . . . . ?
C1 C31 C36 C35 -173.03(9) . . . . ?
C34 C35 C36 C31 0.40(18) . . . . ?
C45 C41 N4 C42 0.4(18) . . . . ?
C46 C41 N4 C42 -179.6(9) . . . . ?
C41 N4 C42 C43 -0.7(18) . . . . ?
N4 C42 C43 C44 0.4(10) . . . . ?
C42 C43 C44 C45 0.2(6) . . . . ?
C43 C44 C45 C41 -0.6(7) . . . . ?
N4 C41 C45 C44 0.3(11) . . . . ?
C46 C41 C45 C44 -179.8(4) . . . . ?
C55 C51 N5 C52 0(3) . . . . ?
C56 C51 N5 C52 180.0(14) . . . . ?
C51 N5 C52 C53 1(3) . . . . ?
N5 C52 C53 C54 -1.3(15) . . . . ?
C52 C53 C54 C55 0.3(7) . . . . ?
C53 C54 C55 C51 0.9(8) . . . . ?
N5 C51 C55 C54 -1.2(15) . . . . ?
C56 C51 C55 C54 179.0(4) . . . . ?
